data_1555077
loop_
_publ_author_name
'Pop, Lidia'
'Dumitru, Florina'
'H\(adade, Niculina D'
'Legrand, Yves-Marie'
'van der Lee, Arie'
'Barboiu, Mihail'
'Grosu, Ion'

_publ_section_title
;
 Exclusive Hydrophobic Self-Assembly of Adaptive Solid-State Networks of
 Octasubstituted 9,9'-Spirobifluorenes.
;
_journal_issue 14
_journal_name_full 'Organic letters'
_journal_page_first 3494
_journal_page_last 3497
_journal_paper_doi 10.1021/acs.orglett.5b01576
_journal_volume 17
_journal_year 2015
_chemical_absolute_configuration ad
_chemical_formula_moiety ' 	C29 H20 N4 O12, C H2 Cl2 '
_chemical_formula_sum 'C30 H22 Cl2 N4 O12'
_chemical_formula_weight 701.42
_space_group_IT_number 78
_space_group_name_Hall 'P 4cw'
_space_group_name_H-M_alt 'P 43'
_symmetry_cell_setting tetragonal
_symmetry_space_group_name_Hall 'P 4cw'
_symmetry_space_group_name_H-M 'P 43'
_atom_sites_solution_hydrogens difmap
_atom_sites_solution_primary iterative
_cell_angle_alpha 90
_cell_angle_beta 90
_cell_angle_gamma 90
_cell_formula_units_Z 4
_cell_length_a 10.6627(3)
_cell_length_b 10.6627(3)
_cell_length_c 29.5381(18)
_cell_measurement_reflns_used 2513
_cell_measurement_temperature 175
_cell_measurement_theta_max 26.2900
_cell_measurement_theta_min 2.0010
_cell_volume 3358.3(2)
_computing_cell_refinement
;
CrysAlisPro, Agilent Technologies,
Version 1.171.37.35 (release 13-08-2014 CrysAlis171 .NET)
(compiled Aug 13 2014,18:06:01)
;
_computing_data_collection
;
CrysAlisPro, Agilent Technologies,
Version 1.171.37.35 (release 13-08-2014 CrysAlis171 .NET)
(compiled Aug 13 2014,18:06:01)
;
_computing_data_reduction
;
CrysAlisPro, Agilent Technologies,
Version 1.171.37.35 (release 13-08-2014 CrysAlis171 .NET)
(compiled Aug 13 2014,18:06:01)
;
_computing_molecular_graphics 'CAMERON (Watkin et al., 1996)'
_computing_publication_material 'CRYSTALS (Betteridge et al., 2003)'
_computing_structure_refinement 'CRYSTALS (Betteridge et al., 2003)'
_computing_structure_solution 'SHELXT (Sheldrick, 2015)'
_diffrn_ambient_temperature 175
_diffrn_detector 'CCD plate'
_diffrn_detector_area_resol_mean 16.0143
_diffrn_detector_type Sapphire3
_diffrn_measured_fraction_theta_full 1.000
_diffrn_measured_fraction_theta_max 0.877
_diffrn_measurement_details
;
#__ type_ start__ end____ width___ exp.time_
  1 omega  -10.00   81.50   0.7500   25.0000
omega____ theta____ kappa____ phi______ frames
    -       16.6243   19.0000   90.0000 122

#__ type_ start__ end____ width___ exp.time_
  2 omega  -79.00  -38.50   0.7500   25.0000
omega____ theta____ kappa____ phi______ frames
    -      -17.4056  139.0000    0.0000 54

;
_diffrn_measurement_device 'four-circle diffractometer'
_diffrn_measurement_device_type 'Xcalibur, Sapphire3, Gemini'
_diffrn_measurement_method '\w scans'
_diffrn_orient_matrix_UB_11 0.0576975000
_diffrn_orient_matrix_UB_12 -0.0077432000
_diffrn_orient_matrix_UB_13 0.0115908000
_diffrn_orient_matrix_UB_21 -0.0330405000
_diffrn_orient_matrix_UB_22 -0.0165104000
_diffrn_orient_matrix_UB_23 0.0199964000
_diffrn_orient_matrix_UB_31 0.0015227000
_diffrn_orient_matrix_UB_32 -0.0639351000
_diffrn_orient_matrix_UB_33 -0.0065848000
_diffrn_radiation_monochromator graphite
_diffrn_radiation_type 'Mo K\a'
_diffrn_radiation_wavelength 0.71073
_diffrn_reflns_av_R_equivalents 0.029
_diffrn_reflns_av_unetI/netI 0.0495
_diffrn_reflns_limit_h_max 10
_diffrn_reflns_limit_h_min -9
_diffrn_reflns_limit_k_max 13
_diffrn_reflns_limit_k_min 0
_diffrn_reflns_limit_l_max 21
_diffrn_reflns_limit_l_min -39
_diffrn_reflns_number 5833
_diffrn_reflns_theta_full 25.214
_diffrn_reflns_theta_max 28.981
_diffrn_reflns_theta_min 1.910
_exptl_absorpt_coefficient_mu 0.260
_exptl_absorpt_correction_T_max 1.00000
_exptl_absorpt_correction_T_min 0.93271
_exptl_absorpt_correction_type multi-scan
_exptl_absorpt_process_details
;
CrysAlisPro, Agilent Technologies,
Version 1.171.37.35 (release 13-08-2014 CrysAlis171 .NET)
(compiled Aug 13 2014,18:06:01)
Empirical absorption correction using spherical harmonics,
 implemented in SCALE3 ABSPACK scaling algorithm.
;
_exptl_crystal_colour 'yellow transparent'
_exptl_crystal_density_diffrn 1.387
_exptl_crystal_density_method 'not measured'
_exptl_crystal_description prism
_exptl_crystal_F_000 1440
_exptl_crystal_size_max 0.350
_exptl_crystal_size_mid 0.300
_exptl_crystal_size_min 0.250
_platon_squeeze_details
;
;
_refine_diff_density_max 0.71
_refine_diff_density_min -0.34
_refine_ls_abs_structure_details 'Flack (1983), 1817 Friedel-pairs'
_refine_ls_abs_structure_Flack 0.016(3)
_refine_ls_extinction_method None
_refine_ls_goodness_of_fit_ref 1.1026
_refine_ls_hydrogen_treatment noref
_refine_ls_matrix_type full
_refine_ls_number_parameters 434
_refine_ls_number_reflns 4404
_refine_ls_number_restraints 1
_refine_ls_R_factor_all 0.0899
_refine_ls_R_factor_gt 0.0713
_refine_ls_shift/su_max 0.0012161
_refine_ls_shift/su_mean 0.0001158
_refine_ls_structure_factor_coef F
_refine_ls_weighting_details
;
 Method, part 1, Chebychev polynomial, (Watkin, 1994, Prince, 1982) 
 [weight] = 1.0/[A~0~*T~0~(x)+A~1~*T~1~(x) ... +A~n-1~]*T~n-1~(x)] 
 where A~i~ are the Chebychev coefficients listed below and x= Fcalc/Fmax 
 Method = Robust Weighting (Prince, 1982) 
 W = [weight] * [1-(deltaF/6*sigmaF)^2^]^2^ 
 A~i~ are: 
 1.78 1.91 1.11 
;
_refine_ls_weighting_scheme calc
_refine_ls_wR_factor_all 0.0978
_refine_ls_wR_factor_gt 0.0848
_refine_ls_wR_factor_ref 0.0848
_reflns_limit_h_max 10
_reflns_limit_h_min -9
_reflns_limit_k_max 13
_reflns_limit_k_min 0
_reflns_limit_l_max 21
_reflns_limit_l_min -39
_reflns_number_gt 4404
_reflns_number_total 5833
_reflns_threshold_expression I>2.0\s(I)
_oxford_diffrn_Wilson_B_factor 0.00
_oxford_diffrn_Wilson_scale 0.00
_oxford_refine_ls_r_factor_ref 0.0713
_oxford_refine_ls_scale 0.3168(9)
_oxford_reflns_number_all 5833
_oxford_reflns_threshold_expression_ref I>2.0\s(I)
_cod_data_source_file ol5b01576_si_004.cif
_cod_data_source_block 1
_cod_original_sg_symbol_H-M 'P 43 '
_cod_original_formula_sum ' C30 H22 Cl2 N4 O12	'
_cod_database_code 1555077
_cell_oxdiff_length_a 10.6653(6)
_cell_oxdiff_length_b 10.6686(4)
_cell_oxdiff_length_c 29.514(2)
_cell_oxdiff_angle_alpha 90.040(4)
_cell_oxdiff_angle_beta 89.931(6)
_cell_oxdiff_angle_gamma 90.018(4)
_cell_oxdiff_volume 3358.3(4)
_montpellier_reflns_maxres 0.79
_montpellier_reflns_completeness_maxres 99.72
_montpellier_reflns_redundancy_maxres 2.55

loop_
_symmetry_equiv_pos_as_xyz
x,y,z
-y,x,z+3/4
-x,-y,z+1/2
y,-x,z+1/4

loop_
_atom_site_label
_atom_site_type_symbol
_atom_site_fract_x
_atom_site_fract_y
_atom_site_fract_z
_atom_site_U_iso_or_equiv
_atom_site_occupancy
_atom_site_adp_type
Cl1 Cl 0.1785(2) 0.1401(2) 0.50269(10) 0.0921 1.0000 Uani
C2 C 0.1774(8) 0.1166(7) 0.4437(3) 0.0822 1.0000 Uani
Cl3 Cl 0.25864(18) 0.2349(2) 0.41373(10) 0.0894 1.0000 Uani
H21 H 0.2177 0.0403 0.4366 0.0966 1.0000 Uiso
H22 H 0.0946 0.1173 0.4329 0.0966 1.0000 Uiso
O4 O 0.0162(3) 0.4917(3) 0.56067(12) 0.0406 1.0000 Uani
C5 C -0.0836(4) 0.4160(4) 0.56633(14) 0.0292 1.0000 Uani
C6 C -0.1314(4) 0.3341(4) 0.53297(16) 0.0312 1.0000 Uani
C7 C -0.2324(4) 0.2626(4) 0.54277(14) 0.0305 1.0000 Uani
C8 C -0.2947(4) 0.2667(4) 0.58462(14) 0.0286 1.0000 Uani
C9 C -0.3991(4) 0.1777(4) 0.58396(14) 0.0291 1.0000 Uani
C10 C -0.4019(4) 0.1185(4) 0.54193(14) 0.0284 1.0000 Uani
C11 C -0.2968(4) 0.1688(4) 0.51117(14) 0.0267 1.0000 Uani
C12 C -0.2107(4) 0.0647(4) 0.49286(15) 0.0305 1.0000 Uani
C13 C -0.2135(4) 0.0639(4) 0.44585(14) 0.0306 1.0000 Uani
C14 C -0.2989(4) 0.1654(4) 0.42966(15) 0.0311 1.0000 Uani
C15 C -0.3456(4) 0.2259(4) 0.46756(15) 0.0320 1.0000 Uani
C16 C -0.4280(4) 0.3272(4) 0.46369(16) 0.0331 1.0000 Uani
C17 C -0.4618(4) 0.3659(5) 0.42035(18) 0.0367 1.0000 Uani
O18 O -0.5392(4) 0.4643(3) 0.41104(13) 0.0492 1.0000 Uani
C19 C -0.5970(6) 0.5250(6) 0.4491(2) 0.0611 1.0000 Uani
H193 H -0.6503 0.5911 0.4383 0.0726 1.0000 Uiso
H191 H -0.6503 0.4650 0.4645 0.0726 1.0000 Uiso
H192 H -0.5374 0.5561 0.4690 0.0726 1.0000 Uiso
C20 C -0.4134(4) 0.3005(5) 0.38316(15) 0.0355 1.0000 Uani
C21 C -0.3317(4) 0.2030(5) 0.38683(14) 0.0335 1.0000 Uani
H211 H -0.2970 0.1616 0.3611 0.0400 1.0000 Uiso
N22 N -0.4528(4) 0.3363(5) 0.33756(16) 0.0489 1.0000 Uani
O23 O -0.5640(4) 0.3420(5) 0.32879(17) 0.0728 1.0000 Uani
O24 O -0.3714(5) 0.3487(6) 0.30925(18) 0.0846 1.0000 Uani
H161 H -0.4599 0.3680 0.4901 0.0416 1.0000 Uiso
C25 C -0.1425(4) -0.0236(4) 0.42247(15) 0.0315 1.0000 Uani
C26 C -0.0701(5) -0.1072(4) 0.44760(17) 0.0383 1.0000 Uani
N27 N 0.0062(5) -0.1959(4) 0.42185(16) 0.0539 1.0000 Uani
O28 O 0.0226(7) -0.1758(7) 0.38361(19) 0.1147 1.0000 Uani
O29 O 0.0106(12) -0.3013(7) 0.4354(3) 0.1501 1.0000 Uani
C30 C -0.0662(5) -0.1041(4) 0.49505(16) 0.0372 1.0000 Uani
C31 C -0.1383(5) -0.0163(4) 0.51808(16) 0.0397 1.0000 Uani
H311 H -0.1371 -0.0100 0.5500 0.0467 1.0000 Uiso
O32 O 0.0107(4) -0.1882(3) 0.51615(12) 0.0456 1.0000 Uani
C33 C 0.0257(6) -0.1782(6) 0.56491(19) 0.0550 1.0000 Uani
H331 H 0.0829 -0.2403 0.5752 0.0661 1.0000 Uiso
H332 H -0.0509 -0.1848 0.5798 0.0661 1.0000 Uiso
H333 H 0.0627 -0.0966 0.5718 0.0661 1.0000 Uiso
H251 H -0.1447 -0.0283 0.3905 0.0393 1.0000 Uiso
C34 C -0.4895(5) 0.0278(5) 0.53133(16) 0.0386 1.0000 Uani
C35 C -0.5809(4) -0.0026(4) 0.56253(15) 0.0328 1.0000 Uani
O36 O -0.6678(3) -0.0931(3) 0.55696(12) 0.0388 1.0000 Uani
C37 C -0.6639(5) -0.1654(4) 0.51639(18) 0.0415 1.0000 Uani
H372 H -0.7289 -0.2247 0.5163 0.0557 1.0000 Uiso
H373 H -0.5847 -0.2068 0.5140 0.0557 1.0000 Uiso
H371 H -0.6728 -0.1108 0.4907 0.0557 1.0000 Uiso
C38 C -0.5824(4) 0.0639(4) 0.60364(14) 0.0303 1.0000 Uani
C39 C -0.4893(5) 0.1499(4) 0.61538(15) 0.0324 1.0000 Uani
H391 H -0.4914 0.1907 0.6439 0.0396 1.0000 Uiso
N40 N -0.6812(4) 0.0431(3) 0.63676(13) 0.0329 1.0000 Uani
O41 O -0.7888(3) 0.0304(3) 0.62242(13) 0.0441 1.0000 Uani
O42 O -0.6540(4) 0.0416(4) 0.67669(13) 0.0543 1.0000 Uani
H341 H -0.4864 -0.0123 0.5023 0.0440 1.0000 Uiso
C43 C -0.2509(4) 0.3453(4) 0.61805(14) 0.0293 1.0000 Uani
C44 C -0.1455(4) 0.4202(4) 0.60815(15) 0.0304 1.0000 Uani
N45 N -0.1064(4) 0.5027(4) 0.64489(14) 0.0405 1.0000 Uani
O46 O -0.1269(6) 0.4702(5) 0.68338(16) 0.0848 1.0000 Uani
O47 O -0.0534(10) 0.5954(8) 0.6372(2) 0.1609 1.0000 Uani
H431 H -0.2908 0.3489 0.6469 0.0384 1.0000 Uiso
H61 H -0.0922 0.3308 0.5040 0.0371 1.0000 Uiso
C48 C 0.0704(5) 0.4985(5) 0.51604(18) 0.0424 1.0000 Uani
H482 H 0.1383 0.5544 0.5157 0.0567 1.0000 Uiso
H481 H 0.0073 0.5270 0.4951 0.0567 1.0000 Uiso
H483 H 0.0967 0.4171 0.5070 0.0567 1.0000 Uiso

loop_
_atom_site_aniso_label
_atom_site_aniso_U_11
_atom_site_aniso_U_22
_atom_site_aniso_U_33
_atom_site_aniso_U_23
_atom_site_aniso_U_13
_atom_site_aniso_U_12
Cl1 0.0999(14) 0.0786(11) 0.0977(18) 0.0048(11) -0.0053(13) 0.0162(11)
C2 0.090(5) 0.056(3) 0.101(7) 0.016(4) -0.045(5) -0.020(4)
Cl3 0.0630(10) 0.1033(14) 0.1020(18) 0.0010(13) -0.0071(10) -0.0254(10)
O4 0.0515(19) 0.0427(16) 0.0277(17) -0.0039(14) -0.0008(15) -0.0140(14)
C5 0.037(2) 0.034(2) 0.0166(19) -0.0016(16) -0.0081(17) -0.0041(17)
C6 0.034(2) 0.037(2) 0.024(2) -0.0005(17) 0.0088(17) -0.0039(17)
C7 0.043(2) 0.034(2) 0.0150(19) -0.0106(17) -0.0030(17) -0.0051(17)
C8 0.036(2) 0.036(2) 0.0137(19) -0.0038(16) 0.0023(16) -0.0051(16)
C9 0.037(2) 0.035(2) 0.0152(19) -0.0038(16) 0.0033(16) -0.0036(17)
C10 0.0338(19) 0.0327(19) 0.019(2) -0.0028(16) 0.0069(16) -0.0075(16)
C11 0.035(2) 0.0323(19) 0.0129(17) -0.0002(16) 0.0004(15) -0.0132(16)
C12 0.041(2) 0.0308(19) 0.020(2) -0.0020(17) 0.0033(17) -0.0129(17)
C13 0.037(2) 0.044(2) 0.0111(18) -0.0004(17) 0.0075(16) -0.0095(18)
C14 0.035(2) 0.039(2) 0.020(2) -0.0025(17) 0.0059(17) -0.0094(17)
C15 0.037(2) 0.043(2) 0.0159(18) -0.0005(18) 0.0029(17) -0.0150(18)
C16 0.036(2) 0.044(2) 0.020(2) -0.0074(18) 0.0054(17) -0.0082(18)
C17 0.030(2) 0.049(3) 0.031(2) -0.001(2) -0.0009(18) -0.0055(18)
O18 0.061(2) 0.055(2) 0.032(2) 0.0040(16) -0.0021(17) 0.0116(17)
C19 0.071(4) 0.065(3) 0.048(4) -0.012(3) 0.011(3) 0.024(3)
C20 0.030(2) 0.056(3) 0.021(2) 0.001(2) -0.0004(17) -0.0075(19)
C21 0.038(2) 0.051(2) 0.0116(18) -0.0039(18) 0.0014(17) -0.008(2)
N22 0.040(2) 0.075(3) 0.032(2) 0.008(2) -0.0030(19) 0.006(2)
O23 0.060(3) 0.102(3) 0.056(3) 0.000(3) -0.023(2) 0.019(2)
O24 0.082(3) 0.132(5) 0.039(3) 0.011(3) -0.010(3) -0.014(3)
C25 0.050(2) 0.0291(19) 0.0157(19) -0.0007(16) 0.0046(19) -0.0117(17)
C26 0.057(3) 0.033(2) 0.024(2) -0.0067(19) 0.004(2) -0.012(2)
N27 0.094(3) 0.045(2) 0.023(2) 0.0086(19) 0.018(2) 0.012(2)
O28 0.156(6) 0.153(6) 0.036(3) 0.006(3) 0.027(3) 0.083(5)
O29 0.289(12) 0.090(4) 0.072(5) 0.020(4) 0.059(6) 0.076(6)
C30 0.053(3) 0.039(2) 0.020(2) -0.0025(18) 0.006(2) -0.009(2)
C31 0.062(3) 0.041(2) 0.017(2) 0.0023(18) -0.004(2) -0.015(2)
O32 0.072(2) 0.0384(16) 0.0268(19) 0.0024(14) -0.0037(17) 0.0028(16)
C33 0.077(4) 0.063(3) 0.025(3) 0.019(3) -0.001(3) 0.020(3)
C34 0.055(3) 0.048(3) 0.0130(19) -0.0092(18) 0.0053(19) -0.003(2)
C35 0.043(2) 0.035(2) 0.020(2) -0.0054(18) 0.0146(18) -0.0033(18)
O36 0.0490(18) 0.0388(16) 0.0285(18) -0.0073(14) 0.0116(15) -0.0149(14)
C37 0.054(3) 0.034(2) 0.037(3) -0.011(2) 0.013(2) -0.015(2)
C38 0.039(2) 0.038(2) 0.0139(19) -0.0048(17) 0.0032(17) -0.0001(17)
C39 0.047(2) 0.033(2) 0.017(2) -0.0027(17) 0.0046(18) -0.0042(18)
N40 0.042(2) 0.0321(17) 0.0243(18) -0.0040(15) 0.0113(16) -0.0066(15)
O41 0.0443(19) 0.0502(19) 0.038(2) -0.0114(16) 0.0111(16) -0.0048(15)
O42 0.059(2) 0.083(3) 0.0205(17) -0.0005(18) 0.0094(17) -0.0095(19)
C43 0.038(2) 0.0307(19) 0.0191(19) -0.0083(16) -0.0056(17) 0.0056(16)
C44 0.037(2) 0.033(2) 0.021(2) -0.0050(17) -0.0034(17) -0.0042(16)
N45 0.047(2) 0.045(2) 0.030(2) -0.0138(18) -0.0004(18) -0.0097(18)
O46 0.137(5) 0.089(3) 0.029(2) -0.011(2) -0.014(3) -0.038(3)
O47 0.245(10) 0.170(7) 0.068(4) -0.063(5) 0.061(5) -0.158(8)
C48 0.044(2) 0.044(2) 0.039(3) 0.006(2) 0.011(2) -0.020(2)

loop_
_atom_type_symbol
_atom_type_scat_dispersion_real
_atom_type_scat_dispersion_imag
_atom_type_scat_Cromer_Mann_a1
_atom_type_scat_Cromer_Mann_b1
_atom_type_scat_Cromer_Mann_a2
_atom_type_scat_Cromer_Mann_b2
_atom_type_scat_Cromer_Mann_a3
_atom_type_scat_Cromer_Mann_b3
_atom_type_scat_Cromer_Mann_a4
_atom_type_scat_Cromer_Mann_b4
_atom_type_scat_Cromer_Mann_c
_atom_type_scat_source
C 0.0033 0.0016 2.3100 20.8439 1.0200 10.2075 1.5886 0.5687 0.8650 51.6512 0.2156 'International Tables Vol C 4.2.6.8 and 6.1.1.4'
H 0.0000 0.0000 0.4930 10.5109 0.3229 26.1257 0.1402 3.1424 0.0408 57.7998 0.0030 'International Tables Vol C 4.2.6.8 and 6.1.1.4'
N 0.0061 0.0033 12.2126 0.0057 3.1322 9.8933 2.0125 28.9975 1.1663 0.5826 -11.5290 'International Tables Vol C 4.2.6.8 and 6.1.1.4'
O 0.0106 0.0060 3.0485 13.2771 2.2868 5.7011 1.5463 0.3239 0.8670 32.9089 0.2508 'International Tables Vol C 4.2.6.8 and 6.1.1.4'
Cl 0.1484 0.1585 11.4604 0.0104 7.1964 1.1662 6.2556 18.5194 1.6455 47.7784 -9.5574 'International Tables Vol C 4.2.6.8 and 6.1.1.4'

loop_
_montpellier_diffrn_reflns_class_number
_montpellier_diffrn_reflns_class_d_res_high
_montpellier_diffrn_reflns_class_d_res_low
_montpellier_diffrn_reflns_class_redundancy
_montpellier_diffrn_reflns_class_av_i/ui
_diffrn_reflns_class_av_R_eq
_montpellier_diffrn_reflns_class_completeness_shell
_montpellier_diffrn_reflns_class_cumul_completeness
0 100.0 1.68 4.1 59.01 0.025 99.5 99.50
1 1.67 1.32 3.3 26.21 0.034 100.0 99.75
2 1.32 1.15 3.0 18.83 0.045 100.0 99.83
3 1.15 1.04 2.5 13.98 0.052 100.0 99.88
4 1.04 0.97 2.4 7.94 0.084 100.0 99.90
5 0.97 0.91 2.1 5.34 0.122 100.0 99.92
6 0.91 0.86 2.0 4.08 0.176 100.0 99.93
7 0.86 0.82 1.9 3.02 0.214 100.0 99.94
8 0.82 0.79 1.7 2.56 0.256 98.0 99.72
9 0.79 0.73 1.3 1.74 0.323 42.3 87.70

loop_
_geom_angle_atom_site_label_1
_geom_angle_atom_site_label_2
_geom_angle_atom_site_label_3
_geom_angle
_geom_angle_publ_flag
Cl1 C2 Cl3 113.0(4) yes
Cl1 C2 H21 109.8 no
Cl3 C2 H21 106.4 no
Cl1 C2 H22 110.0 no
Cl3 C2 H22 106.6 no
H21 C2 H22 111.1 no
C5 O4 C48 117.4(3) yes
O4 C5 C6 124.7(4) yes
O4 C5 C44 117.5(4) yes
C6 C5 C44 117.7(4) yes
C5 C6 C7 119.2(4) yes
C5 C6 H61 119.4 no
C7 C6 H61 121.4 no
C6 C7 C8 123.2(4) yes
C6 C7 C11 126.6(4) yes
C8 C7 C11 110.2(4) yes
C7 C8 C9 109.1(3) yes
C7 C8 C43 119.3(4) yes
C9 C8 C43 131.5(4) yes
C8 C9 C10 108.8(4) yes
C8 C9 C39 131.8(4) yes
C10 C9 C39 119.4(4) yes
C9 C10 C11 110.6(3) yes
C9 C10 C34 122.3(4) yes
C11 C10 C34 127.0(4) yes
C10 C11 C7 101.2(3) yes
C10 C11 C12 113.0(3) yes
C7 C11 C12 114.7(3) yes
C10 C11 C15 113.0(3) yes
C7 C11 C15 114.2(3) yes
C12 C11 C15 101.3(3) yes
C11 C12 C13 110.1(4) yes
C11 C12 C31 126.6(4) yes
C13 C12 C31 123.3(4) yes
C12 C13 C14 109.2(4) yes
C12 C13 C25 119.4(4) yes
C14 C13 C25 131.4(4) yes
C13 C14 C15 107.3(4) yes
C13 C14 C21 131.4(4) yes
C15 C14 C21 121.2(4) yes
C11 C15 C14 112.1(4) yes
C11 C15 C16 126.5(4) yes
C14 C15 C16 121.3(4) yes
C15 C16 C17 117.8(4) yes
C15 C16 H161 120.6 no
C17 C16 H161 121.6 no
C16 C17 O18 124.8(5) yes
C16 C17 C20 118.6(4) yes
O18 C17 C20 116.6(5) yes
C17 O18 C19 116.7(4) yes
O18 C19 H193 109.1 no
O18 C19 H191 108.9 no
H193 C19 H191 107.1 no
O18 C19 H192 111.3 no
H193 C19 H192 110.6 no
H191 C19 H192 109.8 no
C17 C20 C21 123.6(4) yes
C17 C20 N22 119.2(4) yes
C21 C20 N22 117.2(4) yes
C14 C21 C20 117.3(4) yes
C14 C21 H211 120.1 no
C20 C21 H211 122.6 no
C20 N22 O23 119.3(5) yes
C20 N22 O24 117.3(4) yes
O23 N22 O24 123.1(5) yes
C13 C25 C26 117.9(4) yes
C13 C25 H251 121.3 no
C26 C25 H251 120.8 no
C25 C26 N27 116.4(4) yes
C25 C26 C30 122.2(5) yes
N27 C26 C30 121.3(5) yes
C26 N27 O28 118.0(5) yes
C26 N27 O29 117.1(5) yes
O28 N27 O29 119.6(6) yes
C26 C30 C31 119.3(5) yes
C26 C30 O32 117.3(4) yes
C31 C30 O32 123.5(4) yes
C30 C31 C12 117.9(4) yes
C30 C31 H311 121.9 no
C12 C31 H311 120.2 no
C30 O32 C33 118.1(4) yes
O32 C33 H331 109.6 no
O32 C33 H332 111.5 no
H331 C33 H332 111.1 no
O32 C33 H333 108.5 no
H331 C33 H333 107.1 no
H332 C33 H333 108.8 no
C10 C34 C35 119.4(4) yes
C10 C34 H341 119.5 no
C35 C34 H341 121.1 no
C34 C35 O36 124.9(4) yes
C34 C35 C38 117.8(4) yes
O36 C35 C38 117.3(4) yes
C35 O36 C37 118.0(3) yes
O36 C37 H372 110.2 no
O36 C37 H373 109.7 no
H372 C37 H373 109.9 no
O36 C37 H371 109.5 no
H372 C37 H371 109.5 no
H373 C37 H371 108.0 no
C35 C38 C39 122.5(4) yes
C35 C38 N40 120.8(4) yes
C39 C38 N40 116.7(4) yes
C38 C39 C9 118.3(4) yes
C38 C39 H391 120.3 no
C9 C39 H391 121.3 no
C38 N40 O41 117.4(4) yes
C38 N40 O42 118.8(4) yes
O41 N40 O42 123.8(4) yes
C8 C43 C44 117.8(4) yes
C8 C43 H431 121.0 no
C44 C43 H431 121.2 no
C43 C44 C5 122.7(4) yes
C43 C44 N45 114.6(4) yes
C5 C44 N45 122.7(4) yes
C44 N45 O46 118.4(4) yes
C44 N45 O47 120.5(5) yes
O46 N45 O47 121.0(5) yes
O4 C48 H482 110.6 no
O4 C48 H481 108.8 no
H482 C48 H481 109.4 no
O4 C48 H483 109.2 no
H482 C48 H483 110.4 no
H481 C48 H483 108.4 no

loop_
_geom_bond_atom_site_label_1
_geom_bond_atom_site_label_2
_geom_bond_distance
_geom_bond_publ_flag
Cl1 C2 1.761(10) yes
C2 Cl3 1.768(8) yes
C2 H21 0.943 no
C2 H22 0.939 no
O4 C5 1.346(5) yes
O4 C48 1.441(6) yes
C5 C6 1.412(6) yes
C5 C44 1.401(6) yes
C6 C7 1.351(6) yes
C6 H61 0.952 no
C7 C8 1.404(6) yes
C7 C11 1.531(5) yes
C8 C9 1.463(6) yes
C8 C43 1.376(6) yes
C9 C10 1.393(6) yes
C9 C39 1.369(6) yes
C10 C11 1.539(5) yes
C10 C34 1.380(6) yes
C11 C12 1.538(6) yes
C11 C15 1.517(6) yes
C12 C13 1.389(6) yes
C12 C31 1.377(7) yes
C13 C14 1.494(7) yes
C13 C25 1.385(6) yes
C14 C15 1.384(6) yes
C14 C21 1.372(6) yes
C15 C16 1.397(7) yes
C16 C17 1.393(7) yes
C16 H161 0.956 no
C17 O18 1.363(6) yes
C17 C20 1.400(7) yes
O18 C19 1.436(7) yes
C19 H193 0.960 no
C19 H191 0.969 no
C19 H192 0.927 no
C20 C21 1.362(7) yes
C20 N22 1.461(6) yes
C21 H211 0.953 no
N22 O23 1.216(6) yes
N22 O24 1.213(7) yes
C25 C26 1.394(7) yes
C25 H251 0.946 no
C26 N27 1.461(7) yes
C26 C30 1.403(6) yes
N27 O28 1.163(7) yes
N27 O29 1.194(8) yes
C30 C31 1.390(7) yes
C30 O32 1.365(6) yes
C31 H311 0.945 no
O32 C33 1.453(7) yes
C33 H331 0.951 no
C33 H332 0.931 no
C33 H333 0.977 no
C34 C35 1.380(6) yes
C34 H341 0.958 no
C35 O36 1.348(5) yes
C35 C38 1.406(6) yes
O36 C37 1.425(6) yes
C37 H372 0.938 no
C37 H373 0.956 no
C37 H371 0.961 no
C38 C39 1.395(6) yes
C38 N40 1.455(5) yes
C39 H391 0.949 no
N40 O41 1.231(5) yes
N40 O42 1.215(5) yes
C43 C44 1.410(6) yes
C43 H431 0.954 no
C44 N45 1.458(6) yes
N45 O46 1.208(6) yes
N45 O47 1.161(7) yes
C48 H482 0.938 no
C48 H481 0.963 no
C48 H483 0.951 no

loop_
_geom_hbond_atom_site_label_D
_geom_hbond_atom_site_label_H
_geom_hbond_atom_site_label_A
_geom_hbond_site_symmetry_A
_geom_hbond_angle_DHA
_geom_hbond_distance_DH
_geom_hbond_distance_HA
_geom_hbond_distance_DA
_geom_hbond_publ_flag
C2 H22 O41 2_564 139.9(5) 0.939 2.443 3.218(7) yes
C31 H311 O28 4_555 167.5(3) 0.945 2.508 3.437(7) yes
C33 H333 O41 1_655 147.3(3) 0.977 2.563 3.427(7) yes
C34 H341 O46 2_554 175.1(3) 0.958 2.381 3.337(7) yes
C6 H61 O42 2_564 165.9(3) 0.952 2.353 3.284(7) yes
C48 H481 O29 1_565 131.5(4) 0.963 2.543 3.262(7) yes

loop_
_platon_squeeze_void_nr
_platon_squeeze_void_average_x
_platon_squeeze_void_average_y
_platon_squeeze_void_average_z
_platon_squeeze_void_volume
_platon_squeeze_void_count_electrons
_platon_squeeze_void_content
1 0.313 0.661 0.304 105 49 ' '
2 0.339 0.313 0.054 105 49 ' '
3 0.661 0.687 0.554 105 49 ' '
4 0.687 0.339 0.804 105 49 ' '
